data_1518508
loop_
_publ_author_name
'Vummaleti, Sai V. C.'
'Nelson, David J.'
'Poater, Albert'
'G\'omez-Su\'arez, Adri\'an'
'Cordes, David B.'
'Slawin, Alexandra M. Z.'
'Nolan, Steven P.'
'Cavallo, Luigi'

_publ_section_title
;
 What can NMR spectroscopy of selenoureas and phosphinidenes teach us
 about the \p-accepting abilities of N-heterocyclic carbenes?
;
_journal_issue 3
_journal_name_full 'Chem. Sci.'
_journal_page_first 1895
_journal_paper_doi 10.1039/C4SC03264K
_journal_volume 6
_journal_year 2015
_chemical_formula_moiety 'C21 H26 N2 Se'
_chemical_formula_sum 'C21 H26 N2 Se'
_chemical_formula_weight 385.41
_chemical_name_systematic '[Se(SIMes)]'
_space_group_crystal_system orthorhombic
_space_group_IT_number 60
_space_group_name_Hall '-P 2n 2ab'
_space_group_name_H-M_alt 'P b c n'
_symmetry_space_group_name_Hall '-P 2n 2ab'
_symmetry_space_group_name_H-M 'P b c n'
_atom_sites_solution_hydrogens geom
_atom_sites_solution_primary direct
_atom_sites_solution_secondary difmap
_audit_update_record
;
2014-09-17 deposited with the CCDC.
2015-01-02 downloaded from the CCDC.
;
_cell_angle_alpha 90.0000
_cell_angle_beta 90.0000
_cell_angle_gamma 90.0000
_cell_formula_units_Z 4
_cell_length_a 15.9194(19)
_cell_length_b 7.4418(7)
_cell_length_c 16.1915(19)
_cell_measurement_reflns_used 4776
_cell_measurement_temperature 173
_cell_measurement_theta_max 25.35
_cell_measurement_theta_min 2.52
_cell_volume 1918.2(4)
_computing_cell_refinement 'CrystalClear-SM Expert 2.1 b29'
_computing_data_collection 'CrystalClear-SM Expert 2.1 b29 (Rigaku, 2013)'
_computing_data_reduction 'CrystalClear-SM Expert 2.1 b29'
_computing_molecular_graphics 'CrystalStructure 4.1'
_computing_publication_material 'CrystalStructure 4.1 (Rigaku, 2014)'
_computing_structure_refinement 'SHELXL2013 (Sheldrick, 2008)'
_computing_structure_solution 'SHELXS2013 (Sheldrick, 2008)'
_diffrn_ambient_temperature 173
_diffrn_detector_area_resol_mean 5.811
_diffrn_measured_fraction_theta_full 0.999
_diffrn_measured_fraction_theta_max 0.999
_diffrn_measurement_device_type 'Rigaku XtaLAB P200'
_diffrn_measurement_method \w
_diffrn_radiation_type 'Mo K\a'
_diffrn_radiation_wavelength 0.71075
_diffrn_reflns_av_R_equivalents 0.0308
_diffrn_reflns_Laue_measured_fraction_full 0.999
_diffrn_reflns_Laue_measured_fraction_max 0.999
_diffrn_reflns_limit_h_max 19
_diffrn_reflns_limit_h_min -19
_diffrn_reflns_limit_k_max 8
_diffrn_reflns_limit_k_min -8
_diffrn_reflns_limit_l_max 19
_diffrn_reflns_limit_l_min -19
_diffrn_reflns_number 21695
_diffrn_reflns_point_group_measured_fraction_full 0.999
_diffrn_reflns_point_group_measured_fraction_max 0.999
_diffrn_reflns_theta_full 25.242
_diffrn_reflns_theta_max 25.384
_diffrn_reflns_theta_min 2.516
_diffrn_standards_number 0
_exptl_absorpt_coefficient_mu 1.962
_exptl_absorpt_correction_T_max 0.889
_exptl_absorpt_correction_T_min 0.822
_exptl_absorpt_correction_type multi-scan
_exptl_absorpt_process_details 'REQAB (Rigaku, 1998)'
_exptl_crystal_colour colorless
_exptl_crystal_density_diffrn 1.334
_exptl_crystal_density_method 'not measured'
_exptl_crystal_description chip
_exptl_crystal_F_000 800.00
_exptl_crystal_recrystallization_method 'Re-crystallisation from solvent: chloroform, pentane'
_exptl_crystal_size_max 0.120
_exptl_crystal_size_mid 0.080
_exptl_crystal_size_min 0.060
_refine_diff_density_max 0.21
_refine_diff_density_min -0.36
_refine_ls_extinction_method none
_refine_ls_goodness_of_fit_ref 1.093
_refine_ls_hydrogen_treatment constr
_refine_ls_number_parameters 113
_refine_ls_number_reflns 1762
_refine_ls_number_restraints 0
_refine_ls_R_factor_all 0.0295
_refine_ls_R_factor_gt 0.0239
_refine_ls_shift/su_max 0.001
_refine_ls_structure_factor_coef Fsqd
_refine_ls_weighting_details 'w = 1/[\s^2^(Fo^2^)+(0.0356P)^2^+0.8647P] where P=(Fo^2^+2Fc^2^)/3'
_refine_ls_weighting_scheme calc
_refine_ls_wR_factor_gt 0.0688
_refine_ls_wR_factor_ref 0.0715
_reflns_number_gt 1480
_reflns_number_total 1762
_reflns_threshold_expression F^2^>2.0\s(F^2^)
_cod_data_source_file c4sc03264k2.cif
_cod_data_source_block '[Se(SImes)]'
_cod_depositor_comments 'Adding full bibliography for 1518501--1518512.cif.'
_cod_database_code 1518508

loop_
_symmetry_equiv_pos_site_id
_space_group_symop_operation_xyz
1 +X,+Y,+Z
2 1/2-X,1/2+Y,+Z
3 +X,-Y,1/2+Z
4 1/2-X,1/2-Y,1/2+Z
5 -X,-Y,-Z
6 1/2+X,1/2-Y,-Z
7 -X,+Y,1/2-Z
8 1/2+X,1/2+Y,1/2-Z

loop_
_atom_site_label
_atom_site_type_symbol
_atom_site_fract_x
_atom_site_fract_y
_atom_site_fract_z
_atom_site_U_iso_or_equiv
_atom_site_adp_type
_atom_site_occupancy
_atom_site_site_symmetry_multiplicity
_atom_site_calc_flag
_atom_site_refinement_flags
Se1 Se 0.5 0.99672(3) 0.75 0.03178(12) Uani 1 4 d .
N2 N 0.46430(10) 0.64595(19) 0.69237(9) 0.0314(3) Uani 1 8 d .
C1 C 0.5 0.7510(3) 0.75 0.0257(5) Uani 1 4 d .
C3 C 0.48162(16) 0.4551(3) 0.70655(14) 0.0445(5) Uani 1 8 d .
C4 C 0.42243(11) 0.7087(2) 0.61935(10) 0.0277(4) Uani 1 8 d .
C5 C 0.33545(12) 0.7274(3) 0.62146(10) 0.0340(4) Uani 1 8 d .
C6 C 0.29487(12) 0.7856(3) 0.55063(12) 0.0380(5) Uani 1 8 d .
C7 C 0.33899(12) 0.8258(3) 0.47891(11) 0.0336(4) Uani 1 8 d .
C8 C 0.42563(12) 0.8064(2) 0.47922(11) 0.0296(4) Uani 1 8 d .
C9 C 0.46871(11) 0.7455(2) 0.54843(10) 0.0276(4) Uani 1 8 d .
C10 C 0.28648(14) 0.6906(4) 0.69945(13) 0.0514(6) Uani 1 8 d .
C11 C 0.29358(14) 0.8904(3) 0.40283(13) 0.0486(6) Uani 1 8 d .
C12 C 0.56264(12) 0.7210(3) 0.54588(13) 0.0383(4) Uani 1 8 d .
H3A H 0.52246 0.40801 0.66584 0.0534 Uiso 1 8 calc R
H3B H 0.42951 0.38277 0.70385 0.0534 Uiso 1 8 calc R
H6 H 0.2355 0.79833 0.55111 0.0456 Uiso 1 8 calc R
H8 H 0.4564 0.83561 0.43077 0.0356 Uiso 1 8 calc R
H10A H 0.29923 0.78337 0.74054 0.0617 Uiso 1 8 calc R
H10B H 0.3022 0.57252 0.72133 0.0617 Uiso 1 8 calc R
H10C H 0.22621 0.69204 0.68712 0.0617 Uiso 1 8 calc R
H11A H 0.26293 0.79005 0.37781 0.0583 Uiso 1 8 calc R
H11B H 0.33439 0.93787 0.3631 0.0583 Uiso 1 8 calc R
H11C H 0.25388 0.98545 0.4181 0.0583 Uiso 1 8 calc R
H12A H 0.58566 0.78576 0.49828 0.0460 Uiso 1 8 calc R
H12B H 0.57589 0.59289 0.54093 0.0460 Uiso 1 8 calc R
H12C H 0.58745 0.76857 0.59678 0.0460 Uiso 1 8 calc R

loop_
_atom_site_aniso_label
_atom_site_aniso_U_11
_atom_site_aniso_U_22
_atom_site_aniso_U_33
_atom_site_aniso_U_12
_atom_site_aniso_U_13
_atom_site_aniso_U_23
Se1 0.05039(19) 0.02012(18) 0.02484(17) 0.0000 -0.00179(11) 0.0000
N2 0.0456(9) 0.0230(8) 0.0257(7) -0.0000(7) -0.0104(7) -0.0014(6)
C1 0.0319(13) 0.0236(13) 0.0216(11) 0.0000 0.0003(9) 0.0000
C3 0.0720(15) 0.0231(10) 0.0383(13) -0.0001(10) -0.0190(11) -0.0021(9)
C4 0.0364(10) 0.0248(9) 0.0220(8) -0.0019(7) -0.0060(7) -0.0016(7)
C5 0.0368(10) 0.0390(11) 0.0263(9) -0.0042(8) 0.0018(8) 0.0008(8)
C6 0.0285(9) 0.0488(12) 0.0368(10) -0.0055(8) -0.0047(8) 0.0043(9)
C7 0.0392(10) 0.0345(10) 0.0271(9) -0.0084(8) -0.0081(8) 0.0010(8)
C8 0.0401(10) 0.0268(9) 0.0220(8) -0.0052(8) 0.0020(7) -0.0028(7)
C9 0.0309(9) 0.0230(9) 0.0290(9) -0.0023(7) -0.0016(7) -0.0054(7)
C10 0.0492(12) 0.0675(16) 0.0375(11) 0.0000(11) 0.0123(10) 0.0099(11)
C11 0.0500(12) 0.0579(15) 0.0380(11) -0.0122(10) -0.0179(10) 0.0111(10)
C12 0.0328(10) 0.0349(11) 0.0473(11) 0.0025(8) 0.0016(9) -0.0020(9)

loop_
_atom_type_symbol
_atom_type_description
_atom_type_scat_dispersion_real
_atom_type_scat_dispersion_imag
_atom_type_scat_source
C C 0.0033 0.0016
;
International Tables for Crystallography
(Vol. C, Tables 4.2.6.8 and 6.1.1.4)
;
H H 0.0000 0.0000
;
International Tables for Crystallography
(Vol. C, Table 6.1.1.4)
;
N N 0.0061 0.0033
;
International Tables for Crystallography
(Vol. C, Tables 4.2.6.8 and 6.1.1.4)
;
Se Se -0.0929 2.2259
;
International Tables for Crystallography
(Vol. C, Tables 4.2.6.8 and 6.1.1.4)
;

loop_
_geom_angle_atom_site_label_1
_geom_angle_atom_site_label_2
_geom_angle_atom_site_label_3
_geom_angle
_geom_angle_publ_flag
_geom_angle_site_symmetry_1
_geom_angle_site_symmetry_3
C1 N2 C3 112.07(16) yes . .
C1 N2 C4 125.38(15) yes . .
C3 N2 C4 122.15(15) yes . .
Se1 C1 N2 125.58(10) yes . .
Se1 C1 N2 125.58(10) yes . 7_656
N2 C1 N2 108.83(18) yes . 7_656
N2 C3 C3 102.53(17) yes . 7_656
N2 C4 C5 118.30(15) yes . .
N2 C4 C9 119.86(16) yes . .
C5 C4 C9 121.83(15) yes . .
C4 C5 C6 118.33(16) yes . .
C4 C5 C10 121.09(16) yes . .
C6 C5 C10 120.56(18) yes . .
C5 C6 C7 121.55(18) yes . .
C6 C7 C8 118.51(17) yes . .
C6 C7 C11 120.62(18) yes . .
C8 C7 C11 120.88(17) yes . .
C7 C8 C9 121.84(17) yes . .
C4 C9 C8 117.92(16) yes . .
C4 C9 C12 121.62(16) yes . .
C8 C9 C12 120.46(16) yes . .
N2 C3 H3A 111.260 no . .
N2 C3 H3B 111.263 no . .
C3 C3 H3A 111.258 no 7_656 .
C3 C3 H3B 111.259 no 7_656 .
H3A C3 H3B 109.167 no . .
C5 C6 H6 119.226 no . .
C7 C6 H6 119.224 no . .
C7 C8 H8 119.081 no . .
C9 C8 H8 119.075 no . .
C5 C10 H10A 109.468 no . .
C5 C10 H10B 109.468 no . .
C5 C10 H10C 109.469 no . .
H10A C10 H10B 109.473 no . .
H10A C10 H10C 109.471 no . .
H10B C10 H10C 109.478 no . .
C7 C11 H11A 109.469 no . .
C7 C11 H11B 109.480 no . .
C7 C11 H11C 109.476 no . .
H11A C11 H11B 109.466 no . .
H11A C11 H11C 109.463 no . .
H11B C11 H11C 109.473 no . .
C9 C12 H12A 109.469 no . .
C9 C12 H12B 109.471 no . .
C9 C12 H12C 109.470 no . .
H12A C12 H12B 109.480 no . .
H12A C12 H12C 109.470 no . .
H12B C12 H12C 109.468 no . .

loop_
_geom_bond_atom_site_label_1
_geom_bond_atom_site_label_2
_geom_bond_distance
_geom_bond_publ_flag
_geom_bond_site_symmetry_2
Se1 C1 1.829(2) yes .
N2 C1 1.343(2) yes .
N2 C3 1.465(3) yes .
N2 C4 1.435(2) yes .
C3 C3 1.524(3) yes 7_656
C4 C5 1.392(3) yes .
C4 C9 1.391(2) yes .
C5 C6 1.386(3) yes .
C5 C10 1.509(3) yes .
C6 C7 1.390(3) yes .
C7 C8 1.387(3) yes .
C7 C11 1.507(3) yes .
C8 C9 1.390(2) yes .
C9 C12 1.507(3) yes .
C3 H3A 0.990 no .
C3 H3B 0.990 no .
C6 H6 0.950 no .
C8 H8 0.950 no .
C10 H10A 0.980 no .
C10 H10B 0.980 no .
C10 H10C 0.980 no .
C11 H11A 0.980 no .
C11 H11B 0.980 no .
C11 H11C 0.980 no .
C12 H12A 0.980 no .
C12 H12B 0.980 no .
C12 H12C 0.980 no .

loop_
_geom_contact_atom_site_label_1
_geom_contact_atom_site_label_2
_geom_contact_distance
_geom_contact_publ_flag
_geom_contact_site_symmetry_2
Se1 C4 3.2546(17) no .
Se1 C4 3.2546(17) no 7_656
N2 C4 3.573(2) no 7_656
N2 C10 2.853(3) no .
N2 C12 2.896(3) no .
C1 C3 2.330(3) no 7_656
C1 C4 2.4696(17) no 7_656
C1 C5 3.3503(18) no .
C1 C5 3.3503(18) no 7_656
C1 C9 3.3018(17) no .
C1 C9 3.3018(17) no 7_656
C1 C10 3.525(2) no .
C1 C10 3.525(2) no 7_656
C1 C12 3.459(2) no .
C1 C12 3.459(2) no 7_656
C3 C5 3.379(3) no .
C3 C9 3.357(3) no .
C3 C10 3.569(3) no .
C3 C12 3.514(3) no .
C4 C7 2.774(2) no .
C5 C8 2.777(3) no .
C6 C9 2.784(3) no .
Se1 C3 3.495(2) no 1_565
Se1 C3 3.495(2) no 7_666
C3 Se1 3.495(2) no 1_545
C8 C12 3.545(3) no 5_676
C10 C11 3.582(3) no 4_565
C11 C10 3.582(3) no 4_564
C12 C8 3.545(3) no 5_676
Se1 H10A 3.5721 no .
Se1 H10A 3.5721 no 7_656
Se1 H12C 3.3129 no .
Se1 H12C 3.3129 no 7_656
N2 H3A 2.9070 no 7_656
N2 H3B 3.0850 no 7_656
N2 H10A 2.9257 no .
N2 H10B 2.6791 no .
N2 H12B 3.0536 no .
N2 H12C 2.6593 no .
C1 H3A 2.9154 no .
C1 H3A 2.9154 no 7_656
C1 H3B 3.0540 no .
C1 H3B 3.0540 no 7_656
C1 H10A 3.2089 no .
C1 H10A 3.2089 no 7_656
C1 H10B 3.4489 no .
C1 H10B 3.4489 no 7_656
C1 H12C 2.8478 no .
C1 H12C 2.8478 no 7_656
C3 H10B 2.9965 no .
C3 H12B 3.2395 no .
C3 H12C 3.3821 no .
C4 H3A 2.8480 no .
C4 H3B 2.7874 no .
C4 H6 3.2436 no .
C4 H8 3.2414 no .
C4 H10A 2.8294 no .
C4 H10B 2.7235 no .
C4 H10C 3.3132 no .
C4 H12A 3.3051 no .
C4 H12B 2.8851 no .
C4 H12C 2.6894 no .
C5 H3B 3.2556 no .
C6 H8 3.2430 no .
C6 H10A 3.0758 no .
C6 H10B 3.1886 no .
C6 H10C 2.5619 no .
C6 H11A 2.8442 no .
C6 H11B 3.3014 no .
C6 H11C 2.6912 no .
C8 H6 3.2434 no .
C8 H11A 3.0691 no .
C8 H11B 2.5694 no .
C8 H11C 3.1984 no .
C8 H12A 2.5708 no .
C8 H12B 3.0406 no .
C8 H12C 3.2154 no .
C9 H3A 3.2640 no .
C10 H3B 3.2307 no .
C10 H6 2.6590 no .
C11 H6 2.6625 no .
C11 H8 2.6626 no .
C12 H3A 3.0997 no .
C12 H8 2.6573 no .
H3A H3A 2.8176 no 7_656
H3A H3B 2.2520 no 7_656
H3A H10B 3.5535 no 7_656
H3A H12B 2.5898 no .
H3A H12C 3.0855 no .
H3B H3B 2.6964 no 7_656
H3B H10B 2.4863 no .
H6 H10A 3.2325 no .
H6 H10B 3.3982 no .
H6 H10C 2.3446 no .
H6 H11A 2.8404 no .
H6 H11B 3.5810 no .
H6 H11C 2.5812 no .
H8 H11A 3.2150 no .
H8 H11B 2.3563 no .
H8 H11C 3.4175 no .
H8 H12A 2.3594 no .
H8 H12B 3.1721 no .
H8 H12C 3.4389 no .
H10A H12C 3.1945 no 7_656
Se1 H3A 3.3694 no 1_565
Se1 H3A 3.3694 no 7_666
Se1 H3B 3.1735 no 1_565
Se1 H3B 3.1735 no 7_666
Se1 H8 3.2566 no 3_575
Se1 H8 3.2566 no 5_676
Se1 H11B 3.2467 no 3_575
Se1 H11B 3.2467 no 5_676
C3 H8 3.2555 no 5_666
C4 H12B 3.4314 no 5_666
C5 H6 3.5733 no 2_545
C6 H11C 3.1932 no 2_545
C6 H12A 3.4643 no 6_466
C7 H11C 3.0936 no 2_545
C7 H12A 3.1514 no 5_676
C7 H12B 3.4129 no 5_666
C7 H12C 3.4620 no 5_676
C8 H3A 2.9573 no 5_666
C8 H8 3.5704 no 5_676
C8 H12A 3.0620 no 5_676
C8 H12B 2.9895 no 5_666
C8 H12C 3.4002 no 5_676
C9 H8 3.3545 no 5_676
C9 H12B 2.9898 no 5_666
C10 H10A 3.3895 no 2_545
C10 H10B 3.1932 no 2_555
C10 H11A 2.9966 no 4_565
C10 H11B 3.4114 no 4_565
C11 H10A 3.5784 no 3_574
C11 H10A 3.2804 no 4_564
C11 H10B 3.3222 no 4_564
C11 H10C 3.5602 no 4_564
C11 H11A 3.1331 no 2_555
C11 H11C 3.1170 no 2_545
C11 H12A 3.4736 no 5_676
C11 H12B 3.5853 no 6_466
C11 H12C 3.1664 no 5_676
C11 H12C 3.4883 no 6_466
C12 H6 3.1717 no 6_566
C12 H8 3.3347 no 5_676
C12 H11A 3.4205 no 6_566
C12 H11B 3.3619 no 5_676
C12 H11C 3.4598 no 6_566
C12 H12B 3.5067 no 5_666
H3A Se1 3.3694 no 1_545
H3A C8 2.9573 no 5_666
H3A H8 2.4181 no 5_666
H3A H11B 3.4696 no 5_666
H3A H12A 3.4790 no 5_666
H3B Se1 3.1735 no 1_545
H3B H8 3.2697 no 5_666
H3B H10C 2.8694 no 2_545
H3B H12A 3.5132 no 5_666
H6 C5 3.5733 no 2_555
H6 C12 3.1717 no 6_466
H6 H10B 3.4814 no 2_555
H6 H11C 3.1762 no 2_545
H6 H12A 2.5925 no 6_466
H6 H12B 3.0549 no 6_466
H6 H12C 3.3966 no 6_466
H8 Se1 3.2566 no 3_574
H8 C3 3.2555 no 5_666
H8 C8 3.5704 no 5_676
H8 C9 3.3545 no 5_676
H8 C12 3.3347 no 5_676
H8 H3A 2.4181 no 5_666
H8 H3B 3.2697 no 5_666
H8 H8 3.5971 no 5_676
H8 H12A 3.1157 no 5_676
H8 H12B 3.2623 no 5_666
H8 H12C 3.0599 no 5_676
H10A C10 3.3895 no 2_555
H10A C11 3.5784 no 3_575
H10A C11 3.2804 no 4_565
H10A H10B 2.7082 no 2_555
H10A H10C 3.1877 no 2_555
H10A H11A 2.4935 no 4_565
H10A H11B 2.9248 no 3_575
H10A H11B 3.3427 no 4_565
H10A H11C 3.4273 no 3_575
H10B C10 3.1932 no 2_545
H10B C11 3.3222 no 4_565
H10B H6 3.4814 no 2_545
H10B H10A 2.7082 no 2_545
H10B H10C 2.9204 no 2_545
H10B H11A 2.9224 no 4_565
H10B H11B 3.1628 no 4_565
H10B H11C 3.3367 no 4_565
H10C C11 3.5602 no 4_565
H10C H3B 2.8694 no 2_555
H10C H10A 3.1877 no 2_545
H10C H10B 2.9204 no 2_555
H10C H11A 3.0953 no 4_565
H10C H11B 3.1598 no 4_565
H11A C10 2.9966 no 4_564
H11A C11 3.1331 no 2_545
H11A C12 3.4205 no 6_466
H11A H10A 2.4935 no 4_564
H11A H10B 2.9224 no 4_564
H11A H10C 3.0953 no 4_564
H11A H11B 3.0538 no 2_545
H11A H11C 2.3739 no 2_545
H11A H12A 3.5082 no 6_466
H11A H12B 3.3699 no 6_466
H11A H12C 2.8572 no 6_466
H11B Se1 3.2467 no 3_574
H11B C10 3.4114 no 4_564
H11B C12 3.3619 no 5_676
H11B H3A 3.4696 no 5_666
H11B H10A 2.9248 no 3_574
H11B H10A 3.3427 no 4_564
H11B H10B 3.1628 no 4_564
H11B H10C 3.1598 no 4_564
H11B H11A 3.0538 no 2_555
H11B H12A 3.2996 no 5_676
H11B H12C 2.5967 no 5_676
H11C C6 3.1932 no 2_555
H11C C7 3.0936 no 2_555
H11C C11 3.1170 no 2_555
H11C C12 3.4598 no 6_466
H11C H6 3.1762 no 2_555
H11C H10A 3.4273 no 3_574
H11C H10B 3.3367 no 4_564
H11C H11A 2.3739 no 2_555
H11C H12A 3.3552 no 5_676
H11C H12B 2.9679 no 6_466
H11C H12C 3.1288 no 5_676
H11C H12C 3.2636 no 6_466
H12A C6 3.4643 no 6_566
H12A C7 3.1514 no 5_676
H12A C8 3.0620 no 5_676
H12A C11 3.4736 no 5_676
H12A H3A 3.4790 no 5_666
H12A H3B 3.5132 no 5_666
H12A H6 2.5925 no 6_566
H12A H8 3.1157 no 5_676
H12A H11A 3.5082 no 6_566
H12A H11B 3.2996 no 5_676
H12A H11C 3.3552 no 5_676
H12B C4 3.4314 no 5_666
H12B C7 3.4129 no 5_666
H12B C8 2.9895 no 5_666
H12B C9 2.9898 no 5_666
H12B C11 3.5853 no 6_566
H12B C12 3.5067 no 5_666
H12B H6 3.0549 no 6_566
H12B H8 3.2623 no 5_666
H12B H11A 3.3699 no 6_566
H12B H11C 2.9679 no 6_566
H12B H12B 3.0833 no 5_666
H12C C7 3.4620 no 5_676
H12C C8 3.4002 no 5_676
H12C C11 3.1664 no 5_676
H12C C11 3.4883 no 6_566
H12C H6 3.3966 no 6_566
H12C H8 3.0599 no 5_676
H12C H11A 2.8572 no 6_566
H12C H11B 2.5967 no 5_676
H12C H11C 3.1288 no 5_676
H12C H11C 3.2636 no 6_566

loop_
_geom_torsion_atom_site_label_1
_geom_torsion_atom_site_label_2
_geom_torsion_atom_site_label_3
_geom_torsion_atom_site_label_4
_geom_torsion
_geom_torsion_publ_flag
_geom_torsion_site_symmetry_3
_geom_torsion_site_symmetry_4
C1 N2 C3 C3 11.88(19) no . 7_656
C3 N2 C1 Se1 175.10(11) no . .
C3 N2 C1 N2 -4.90(15) no . 7_656
C1 N2 C4 C5 -95.69(18) no . .
C1 N2 C4 C9 85.67(19) no . .
C4 N2 C1 Se1 2.24(19) no . .
C4 N2 C1 N2 -177.76(13) no . 7_656
C3 N2 C4 C5 92.1(2) no . .
C3 N2 C4 C9 -86.5(2) no . .
C4 N2 C3 C3 -175.00(14) no . 7_656
N2 C3 C3 N2 -13.4(2) no 7_656 7_656
N2 C4 C5 C6 -179.11(13) no . .
N2 C4 C5 C10 2.7(2) no . .
N2 C4 C9 C8 -179.85(13) no . .
N2 C4 C9 C12 0.0(2) no . .
C5 C4 C9 C8 1.6(2) no . .
C5 C4 C9 C12 -178.58(15) no . .
C9 C4 C5 C6 -0.5(3) no . .
C9 C4 C5 C10 -178.73(14) no . .
C4 C5 C6 C7 -0.3(3) no . .
C10 C5 C6 C7 177.91(17) no . .
C5 C6 C7 C8 0.0(3) no . .
C5 C6 C7 C11 -179.46(16) no . .
C6 C7 C8 C9 1.1(3) no . .
C11 C7 C8 C9 -179.41(16) no . .
C7 C8 C9 C4 -1.9(3) no . .
C7 C8 C9 C12 178.27(15) no . .
